data_4133586
loop_
_publ_author_name
'Zhang, Wenhan'
'Liu, Shufeng'
'Maiga, Rayelle I.'
'Pelletier, Jerry'
'Brown, Lauren E.'
'Wang, Tony T.'
'Porco, Jr, John A'

_publ_section_title
;
 Chemical Synthesis Enables Structural Reengineering of Aglaroxin C
 Leading to Inhibition Bias for Hepatitis C Viral Infection.
;
_journal_issue 3
_journal_name_full 'Journal of the American Chemical Society'
_journal_page_first 1312
_journal_page_last 1323
_journal_paper_doi 10.1021/jacs.8b11477
_journal_volume 141
_journal_year 2019
_chemical_formula_moiety 'C35 H31 N O8'
_chemical_formula_sum 'C35 H31 N O8'
_chemical_formula_weight 593.61
_space_group_crystal_system monoclinic
_space_group_IT_number 15
_space_group_name_Hall '-C 2yc'
_space_group_name_H-M_alt 'C 1 2/c 1'
_atom_sites_solution_hydrogens geom
_atom_sites_solution_primary dual
_audit_creation_date 2018-03-08
_audit_creation_method
;
Olex2 1.2
(compiled 2017.08.10 svn.r3458 for OlexSys, GUI svn.r5381)
;
_audit_update_record
;
2018-03-08 # Formatted by publCIF

;
_cell_angle_alpha 90
_cell_angle_beta 94.776(4)
_cell_angle_gamma 90
_cell_formula_units_Z 8
_cell_length_a 26.6128(17)
_cell_length_b 10.4020(7)
_cell_length_c 21.3640(14)
_cell_measurement_reflns_used 9980
_cell_measurement_temperature 100(1)
_cell_measurement_theta_max 66.67
_cell_measurement_theta_min 3.33
_cell_volume 5893.6(7)
_computing_cell_refinement 'SAINT V8.38A (Bruker, 2006)'
_computing_data_collection 'APEX3 (Bruker, 2016)'
_computing_data_reduction 'SAINT V8.38A (Bruker, 2016)'
_computing_molecular_graphics 'Olex2 (Dolomanov et al., 2009)'
_computing_publication_material 'Olex2 (Dolomanov et al., 2009)'
_computing_structure_refinement 'ShelXL (Sheldrick, 2015)'
_computing_structure_solution 'ShelXT (Sheldrick, 2015)'
_diffrn_ambient_temperature 100(1)
_diffrn_measured_fraction_theta_full 0.997
_diffrn_measured_fraction_theta_max 0.997
_diffrn_measurement_device_type 'Bruker APEX-II CCD'
_diffrn_measurement_method '\f and \w scans'
_diffrn_radiation_type CuK\a
_diffrn_radiation_wavelength 1.54178
_diffrn_reflns_av_R_equivalents 0.0682
_diffrn_reflns_av_unetI/netI 0.0385
_diffrn_reflns_Laue_measured_fraction_full 0.997
_diffrn_reflns_Laue_measured_fraction_max 0.997
_diffrn_reflns_limit_h_max 31
_diffrn_reflns_limit_h_min -31
_diffrn_reflns_limit_k_max 12
_diffrn_reflns_limit_k_min -12
_diffrn_reflns_limit_l_max 25
_diffrn_reflns_limit_l_min -21
_diffrn_reflns_number 33704
_diffrn_reflns_point_group_measured_fraction_full 0.997
_diffrn_reflns_point_group_measured_fraction_max 0.997
_diffrn_reflns_theta_full 66.596
_diffrn_reflns_theta_max 66.596
_diffrn_reflns_theta_min 3.333
_diffrn_standards_number 0
_exptl_absorpt_coefficient_mu 0.783
_exptl_absorpt_correction_T_max 0.7528
_exptl_absorpt_correction_T_min 0.6208
_exptl_absorpt_correction_type multi-scan
_exptl_absorpt_process_details
;
SADABS-2016/2 (Bruker,2016/2) was used for absorption correction.
wR2(int) was 0.0960 before and 0.0758 after correction.
The Ratio of minimum to maximum transmission is 0.8247.
The \l/2 correction factor is Not present.
;
_exptl_crystal_density_diffrn 1.338
_exptl_crystal_description prism
_exptl_crystal_F_000 2496
_exptl_crystal_size_max 0.176
_exptl_crystal_size_mid 0.144
_exptl_crystal_size_min 0.056
_refine_diff_density_max 0.356
_refine_diff_density_min -0.414
_refine_diff_density_rms 0.053
_refine_ls_extinction_method none
_refine_ls_goodness_of_fit_ref 1.097
_refine_ls_hydrogen_treatment constr
_refine_ls_matrix_type full
_refine_ls_number_parameters 418
_refine_ls_number_reflns 5217
_refine_ls_number_restraints 1
_refine_ls_restrained_S_all 1.097
_refine_ls_R_factor_all 0.0747
_refine_ls_R_factor_gt 0.0685
_refine_ls_shift/su_max 0.000
_refine_ls_shift/su_mean 0.000
_refine_ls_structure_factor_coef Fsqd
_refine_ls_weighting_details 'w=1/[\s^2^(Fo^2^)+(0.0400P)^2^+18.1830P] where P=(Fo^2^+2Fc^2^)/3'
_refine_ls_weighting_scheme calc
_refine_ls_wR_factor_gt 0.1566
_refine_ls_wR_factor_ref 0.1606
_reflns_Friedel_coverage 0.000
_reflns_number_gt 4678
_reflns_number_total 5217
_reflns_threshold_expression 'I > 2\s(I)'
_cod_data_source_file ja8b11477_si_002.cif
_cod_data_source_block zhang3a_0m
_cod_database_code 4133586
_publcif_datablock.id {0d6253a4-724b-4c18-b8aa-bc30ae16e73b}

_shelx_shelxl_version_number 2016/6
_shelx_space_group_comment
;
The symmetry employed for this shelxl refinement is uniquely defined
by the following loop, which should always be used as a source of
symmetry information in preference to the above space-group names.
They are only intended as comments.
;
_olex2_refinement_description
;
1. Fixed Uiso
 At 1.2 times of:
  All C(H) groups, All C(H,H) groups
 At 1.5 times of:
  All C(H,H,H) groups, All O(H) groups
2. Restrained distances
 C30B-C23
 1.51 with sigma of 0.02
3. Uiso/Uaniso restraints and constraints
Uanis(C27B) = Uanis(C27A)
Uanis(C28B) = Uanis(C28A)
Uanis(C26B) = Uanis(C26A)
Uanis(C25B) = Uanis(C25A)
Uanis(C29B) = Uanis(C29A)
Uanis(C24B) = Uanis(C24A)
Uanis(C5B) = Uanis(C5A)
Uanis(C4B) = Uanis(C4A)
Uanis(C3B) = Uanis(C3A)
Uanis(C2B) = Uanis(C2A)
Uanis(C7B) = Uanis(C7A)
Uanis(C6B) = Uanis(C6A)
Uanis(C30B) = Uanis(C30A)
Uanis(C31B) = Uanis(C31A)
Uanis(C32B) = Uanis(C32A)
Uanis(C33B) = Uanis(C33A)
Uanis(C34B) = Uanis(C34A)
Uanis(C35B) = Uanis(C35A)
4. Others
 Sof(C24B)=Sof(C25B)=Sof(H25B)=Sof(C26B)=Sof(H26B)=Sof(C27B)=Sof(H27B)=
 Sof(C28B)=Sof(H28B)=Sof(C29B)=Sof(H29B)=1-FVAR(1)
 Sof(C24A)=Sof(C25A)=Sof(H25A)=Sof(C26A)=Sof(H26A)=Sof(C27A)=Sof(H27A)=
 Sof(C28A)=Sof(H28A)=Sof(C29A)=Sof(H29A)=FVAR(1)
 Sof(O1B)=Sof(C1B)=Sof(H1BA)=Sof(H1BB)=Sof(H1BC)=Sof(C5B)=Sof(C6B)=Sof(H6B)=
 Sof(C7B)=Sof(H7B)=Sof(C2B)=Sof(C3B)=Sof(H3B)=Sof(C4B)=Sof(H4B)=1-FVAR(2)
 Sof(O1A)=Sof(C5A)=Sof(C6A)=Sof(H6A)=Sof(C7A)=Sof(H7A)=Sof(C2A)=Sof(C3A)=
 Sof(H3A)=Sof(C4A)=Sof(H4A)=Sof(C1A)=Sof(H1AA)=Sof(H1AB)=Sof(H1AC)=FVAR(2)
 Sof(H23A)=Sof(C30B)=Sof(C35B)=Sof(H35B)=Sof(C34B)=Sof(H34B)=Sof(C33B)=
 Sof(H33B)=Sof(C32B)=Sof(H32B)=Sof(C31B)=Sof(H31B)=1-FVAR(3)
 Sof(H23)=Sof(C30A)=Sof(C31A)=Sof(H31A)=Sof(C35A)=Sof(H35A)=Sof(C32A)=
 Sof(H32A)=Sof(C34A)=Sof(H34A)=Sof(C33A)=Sof(H33A)=FVAR(3)
5.a Ternary CH refined with riding coordinates:
 C20(H20), C23(H23), C23(H23A)
5.b Aromatic/amide H refined with riding coordinates:
 C12(H12), C6A(H6A), C7A(H7A), C3A(H3A), C4A(H4A), C14(H14), C31A(H31A),
 C25A(H25A), C26A(H26A), C27A(H27A), C28A(H28A), C29A(H29A), C35A(H35A),
 C32A(H32A), C34A(H34A), C33A(H33A), C25B(H25B), C26B(H26B), C27B(H27B),
 C28B(H28B), C29B(H29B), C6B(H6B), C7B(H7B), C3B(H3B), C4B(H4B), C35B(H35B),
 C34B(H34B), C33B(H33B), C32B(H32B), C31B(H31B)
5.c Fitted hexagon refined as free rotating group:
 C5A(C6A,C7A,C2A,C3A,C4A), C24A(C25A,C26A,C27A,C28A,C29A), C24B(C25B,C26B,C27B,
 C28B,C29B), C5B(C6B,C7B,C2B,C3B,C4B), C30B(C35B,C34B,C33B,C32B,C31B)
5.d Idealised Me refined as rotating group:
 C16(H16A,H16B,H16C), C17(H17A,H17B,H17C), C1A(H1AA,H1AB,H1AC), C22(H22A,H22B,
 H22C), C1B(H1BA,H1BB,H1BC)
5.e Idealised tetrahedral OH refined as rotating group:
 O4(H4)
;
_olex2_submission_special_instructions 'No special instructions were received'
_publcif_funding_html
;
;

loop_
_space_group_symop_operation_xyz
'x, y, z'
'-x, y, -z+1/2'
'x+1/2, y+1/2, z'
'-x+1/2, y+1/2, -z+1/2'
'-x, -y, -z'
'x, -y, z-1/2'
'-x+1/2, -y+1/2, -z'
'x+1/2, -y+1/2, z-1/2'

loop_
_atom_site_label
_atom_site_type_symbol
_atom_site_fract_x
_atom_site_fract_y
_atom_site_fract_z
_atom_site_U_iso_or_equiv
_atom_site_adp_type
_atom_site_occupancy
_atom_site_site_symmetry_order
_atom_site_calc_flag
_atom_site_refinement_flags_posn
_atom_site_refinement_flags_occupancy
_atom_site_disorder_assembly
_atom_site_disorder_group
O5 O 0.59210(6) 0.37894(18) 0.23913(8) 0.0311(4) Uani 1 1 d . . . .
O4 O 0.53474(6) 0.30325(17) 0.34125(8) 0.0309(4) Uani 1 1 d . . . .
H4 H 0.540313 0.320767 0.305046 0.046 Uiso 1 1 calc GR . . .
O2 O 0.68580(7) 0.2831(2) 0.42509(8) 0.0416(5) Uani 1 1 d . . . .
O3 O 0.62109(7) 0.54304(18) 0.36020(9) 0.0364(5) Uani 1 1 d . . . .
O7 O 0.46653(7) 0.3352(2) 0.46497(10) 0.0472(5) Uani 1 1 d . . . .
O6 O 0.72816(8) 0.0834(2) 0.23268(9) 0.0486(6) Uani 1 1 d . . . .
N1 N 0.53738(8) 0.5214(2) 0.36978(10) 0.0319(5) Uani 1 1 d . . . .
O8 O 0.50853(9) 0.1533(2) 0.45203(13) 0.0607(7) Uani 1 1 d . . . .
O1A O 0.71920(13) 0.7846(4) 0.59182(15) 0.0438(10) Uani 0.779(6) 1 d . P A 1
C18 C 0.55849(9) 0.3939(2) 0.38232(11) 0.0252(5) Uani 1 1 d . . . .
C11 C 0.63156(9) 0.3091(3) 0.26652(12) 0.0286(6) Uani 1 1 d . . . .
C10 C 0.64096(9) 0.3242(3) 0.33144(12) 0.0281(5) Uani 1 1 d . . . .
C9 C 0.61630(9) 0.4083(3) 0.37607(11) 0.0272(5) Uani 1 1 d . . . .
C20 C 0.55413(9) 0.3495(3) 0.45100(12) 0.0283(5) Uani 1 1 d . . . .
H20 H 0.554517 0.426481 0.477481 0.034 Uiso 1 1 calc R . . .
C12 C 0.66196(9) 0.2274(3) 0.23493(12) 0.0336(6) Uani 1 1 d . . . .
H12 H 0.656136 0.215996 0.191759 0.040 Uiso 1 1 calc R . . .
C5A C 0.66444(10) 0.4777(3) 0.48300(17) 0.0311(9) Uani 0.779(6) 1 d . P A 1
C6A C 0.71449(10) 0.4747(3) 0.50745(14) 0.0363(10) Uani 0.779(6) 1 d G P A 1
H6A H 0.734875 0.405323 0.498962 0.044 Uiso 0.779(6) 1 calc R P A 1
C7A C 0.73407(8) 0.5756(4) 0.54459(12) 0.0376(11) Uani 0.779(6) 1 d G P A 1
H7A H 0.767559 0.573592 0.560953 0.045 Uiso 0.779(6) 1 calc R P A 1
C2A C 0.70360(11) 0.6793(3) 0.55728(11) 0.0320(9) Uani 0.779(6) 1 d G P A 1
C3A C 0.65355(11) 0.6822(3) 0.53283(13) 0.0326(8) Uani 0.779(6) 1 d G P A 1
H3A H 0.633169 0.751632 0.541324 0.039 Uiso 0.779(6) 1 calc R P A 1
C4A C 0.63397(9) 0.5814(3) 0.49569(17) 0.0324(8) Uani 0.779(6) 1 d G P A 1
H4A H 0.600484 0.583363 0.479334 0.039 Uiso 0.779(6) 1 calc R P A 1
C15 C 0.68022(9) 0.2584(3) 0.36230(12) 0.0354(6) Uani 1 1 d . . . .
C23 C 0.60339(9) 0.2767(3) 0.46743(12) 0.0311(6) Uani 1 1 d D . . .
H23 H 0.601640 0.199165 0.441266 0.037 Uiso 0.801(6) 1 calc R P B 1
H23A H 0.602512 0.192707 0.446569 0.037 Uiso 0.199(6) 1 calc R P B 2
C19 C 0.57344(11) 0.5944(3) 0.35823(12) 0.0351(6) Uani 1 1 d . . . .
C13 C 0.70159(10) 0.1623(3) 0.26878(13) 0.0381(7) Uani 1 1 d . . . .
C8 C 0.64409(9) 0.3652(3) 0.44068(12) 0.0319(6) Uani 1 1 d . . . .
C21 C 0.50518(10) 0.2804(3) 0.45751(13) 0.0376(7) Uani 1 1 d . . . .
C16 C 0.58518(10) 0.3789(3) 0.17193(12) 0.0412(7) Uani 1 1 d . . . .
H16A H 0.615250 0.409935 0.155123 0.062 Uiso 1 1 calc GR . . .
H16B H 0.557359 0.433721 0.158394 0.062 Uiso 1 1 calc GR . . .
H16C H 0.578295 0.292946 0.157240 0.062 Uiso 1 1 calc GR . . .
C14 C 0.71196(10) 0.1769(3) 0.33293(14) 0.0427(7) Uani 1 1 d . . . .
H14 H 0.738649 0.134557 0.354969 0.051 Uiso 1 1 calc R . . .
C30A C 0.61447(17) 0.2312(4) 0.53416(19) 0.0345(10) Uani 0.801(6) 1 d . P B 1
C31A C 0.64510(15) 0.1243(4) 0.54698(18) 0.0383(9) Uani 0.801(6) 1 d . P B 1
H31A H 0.656605 0.077722 0.513873 0.046 Uiso 0.801(6) 1 calc R P B 1
C24A C 0.56193(14) 0.7318(3) 0.3417(3) 0.0315(12) Uani 0.588(4) 1 d . P C 1
C25A C 0.60273(12) 0.8145(4) 0.3391(3) 0.0725(19) Uani 0.588(4) 1 d G P C 1
H25A H 0.635438 0.782961 0.345845 0.087 Uiso 0.588(4) 1 calc R P C 1
C26A C 0.59464(17) 0.9442(4) 0.3265(3) 0.080(2) Uani 0.588(4) 1 d G P C 1
H26A H 0.621942 0.999574 0.324738 0.096 Uiso 0.588(4) 1 calc R P C 1
C27A C 0.5458(2) 0.9913(3) 0.3164(3) 0.077(2) Uani 0.588(4) 1 d G P C 1
H27A H 0.540347 1.078151 0.307935 0.092 Uiso 0.588(4) 1 calc R P C 1
C28A C 0.50496(15) 0.9086(4) 0.3190(3) 0.091(2) Uani 0.588(4) 1 d G P C 1
H28A H 0.472248 0.940115 0.312239 0.110 Uiso 0.588(4) 1 calc R P C 1
C29A C 0.51304(13) 0.7788(4) 0.3316(3) 0.0717(19) Uani 0.588(4) 1 d G P C 1
H29A H 0.485743 0.723500 0.333347 0.086 Uiso 0.588(4) 1 calc R P C 1
C35A C 0.5972(2) 0.2969(5) 0.5845(2) 0.0524(13) Uani 0.801(6) 1 d . P B 1
H35A H 0.576438 0.368286 0.577228 0.063 Uiso 0.801(6) 1 calc R P B 1
C17 C 0.77016(14) 0.0171(4) 0.26302(17) 0.0696(12) Uani 1 1 d . . . .
H17A H 0.784778 -0.037823 0.233317 0.104 Uiso 1 1 calc GR . . .
H17B H 0.759186 -0.033870 0.296780 0.104 Uiso 1 1 calc GR . . .
H17C H 0.794862 0.078266 0.279452 0.104 Uiso 1 1 calc GR . . .
C32A C 0.65876(16) 0.0861(5) 0.60828(19) 0.0503(11) Uani 0.801(6) 1 d . P B 1
H32A H 0.679941 0.015641 0.615786 0.060 Uiso 0.801(6) 1 calc R P B 1
C1A C 0.77125(15) 0.7919(6) 0.61427(19) 0.0516(14) Uani 0.779(6) 1 d . P A 1
H1AA H 0.791778 0.780255 0.579820 0.077 Uiso 0.779(6) 1 calc GR P A 1
H1AB H 0.778822 0.725790 0.644978 0.077 Uiso 0.779(6) 1 calc GR P A 1
H1AC H 0.778113 0.874520 0.633085 0.077 Uiso 0.779(6) 1 calc GR P A 1
C22 C 0.46080(16) 0.0856(4) 0.4532(3) 0.0858(15) Uani 1 1 d . . . .
H22A H 0.437121 0.119081 0.420958 0.129 Uiso 1 1 calc GR . . .
H22B H 0.447841 0.097320 0.493450 0.129 Uiso 1 1 calc GR . . .
H22C H 0.465939 -0.004412 0.446070 0.129 Uiso 1 1 calc GR . . .
C34A C 0.6106(2) 0.2570(6) 0.6461(2) 0.0702(18) Uani 0.801(6) 1 d . P B 1
H34A H 0.598736 0.301831 0.679600 0.084 Uiso 0.801(6) 1 calc R P B 1
C33A C 0.6414(2) 0.1507(5) 0.6575(2) 0.0650(14) Uani 0.801(6) 1 d . P B 1
H33A H 0.650240 0.123797 0.698421 0.078 Uiso 0.801(6) 1 calc R P B 1
C24B C 0.5820(2) 0.7307(4) 0.3475(4) 0.0315(12) Uani 0.412(4) 1 d . P C 2
C25B C 0.6239(2) 0.7875(5) 0.3243(4) 0.0725(19) Uani 0.412(4) 1 d G P C 2
H25B H 0.651301 0.737125 0.315379 0.087 Uiso 0.412(4) 1 calc R P C 2
C26B C 0.6249(3) 0.9195(6) 0.3145(4) 0.080(2) Uani 0.412(4) 1 d G P C 2
H26B H 0.653007 0.957500 0.298972 0.096 Uiso 0.412(4) 1 calc R P C 2
C27B C 0.5840(3) 0.9948(4) 0.3278(4) 0.077(2) Uani 0.412(4) 1 d G P C 2
H27B H 0.584706 1.083123 0.321257 0.092 Uiso 0.412(4) 1 calc R P C 2
C28B C 0.5421(3) 0.9380(6) 0.3510(4) 0.091(2) Uani 0.412(4) 1 d G P C 2
H28B H 0.514697 0.988373 0.359948 0.110 Uiso 0.412(4) 1 calc R P C 2
C29B C 0.5411(2) 0.8060(6) 0.3608(4) 0.0717(19) Uani 0.412(4) 1 d G P C 2
H29B H 0.512990 0.767998 0.376355 0.086 Uiso 0.412(4) 1 calc R P C 2
O1B O 0.7494(5) 0.7159(12) 0.6008(5) 0.050(3) Uani 0.221(6) 1 d . P A 2
C1B C 0.7357(8) 0.841(2) 0.5951(8) 0.047(5) Uani 0.221(6) 1 d . P A 2
H1BA H 0.728208 0.861059 0.551532 0.070 Uiso 0.221(6) 1 calc GR P A 2
H1BB H 0.762718 0.894071 0.612477 0.070 Uiso 0.221(6) 1 calc GR P A 2
H1BC H 0.706265 0.855171 0.617332 0.070 Uiso 0.221(6) 1 calc GR P A 2
C5B C 0.6707(5) 0.4479(12) 0.4871(7) 0.0311(9) Uani 0.221(6) 1 d . P A 2
C6B C 0.7188(4) 0.4223(11) 0.5149(6) 0.0363(10) Uani 0.221(6) 1 d G P A 2
H6B H 0.734276 0.344266 0.507575 0.044 Uiso 0.221(6) 1 calc R P A 2
C7B C 0.7437(3) 0.5135(14) 0.5537(5) 0.0376(11) Uani 0.221(6) 1 d G P A 2
H7B H 0.775817 0.496393 0.572273 0.045 Uiso 0.221(6) 1 calc R P A 2
C2B C 0.7205(4) 0.6302(12) 0.5646(5) 0.0320(9) Uani 0.221(6) 1 d G P A 2
C3B C 0.6725(5) 0.6557(11) 0.5368(6) 0.0326(8) Uani 0.221(6) 1 d G P A 2
H3B H 0.656955 0.733768 0.544188 0.039 Uiso 0.221(6) 1 calc R P A 2
C4B C 0.6476(4) 0.5646(14) 0.4981(7) 0.0324(8) Uani 0.221(6) 1 d G P A 2
H4B H 0.615412 0.581643 0.479489 0.039 Uiso 0.221(6) 1 calc R P A 2
C30B C 0.6213(7) 0.2623(17) 0.5375(6) 0.0345(10) Uani 0.199(6) 1 d D P B 2
C35B C 0.6019(7) 0.3298(18) 0.5862(8) 0.0524(13) Uani 0.199(6) 1 d G P B 2
H35B H 0.576073 0.389130 0.577512 0.063 Uiso 0.199(6) 1 calc R P B 2
C34B C 0.6210(7) 0.3087(17) 0.6479(7) 0.0702(18) Uani 0.199(6) 1 d G P B 2
H34B H 0.607987 0.353903 0.680466 0.084 Uiso 0.199(6) 1 calc R P B 2
C33B C 0.6595(6) 0.2201(17) 0.6609(4) 0.0650(14) Uani 0.199(6) 1 d G P B 2
H33B H 0.672338 0.206003 0.702158 0.078 Uiso 0.199(6) 1 calc R P B 2
C32B C 0.6790(5) 0.1526(15) 0.6122(5) 0.0503(11) Uani 0.199(6) 1 d G P B 2
H32B H 0.704776 0.093329 0.620897 0.060 Uiso 0.199(6) 1 calc R P B 2
C31B C 0.6599(5) 0.1737(14) 0.5505(5) 0.0383(9) Uani 0.199(6) 1 d G P B 2
H31B H 0.672862 0.128554 0.517943 0.046 Uiso 0.199(6) 1 calc R P B 2

loop_
_atom_site_aniso_label
_atom_site_aniso_U_11
_atom_site_aniso_U_22
_atom_site_aniso_U_33
_atom_site_aniso_U_23
_atom_site_aniso_U_13
_atom_site_aniso_U_12
O5 0.0262(9) 0.0422(11) 0.0247(9) 0.0035(8) 0.0015(7) 0.0046(8)
O4 0.0285(9) 0.0327(10) 0.0320(9) -0.0042(8) 0.0061(7) -0.0067(7)
O2 0.0269(9) 0.0718(15) 0.0258(9) -0.0017(9) 0.0008(7) 0.0160(9)
O3 0.0403(10) 0.0350(11) 0.0341(10) 0.0009(8) 0.0050(8) -0.0138(8)
O7 0.0312(11) 0.0692(15) 0.0423(11) -0.0023(10) 0.0099(8) -0.0054(10)
O6 0.0401(11) 0.0700(15) 0.0370(11) -0.0014(10) 0.0109(9) 0.0235(11)
N1 0.0375(12) 0.0273(11) 0.0319(11) 0.0035(9) 0.0087(9) 0.0061(10)
O8 0.0534(14) 0.0405(13) 0.0890(19) 0.0234(12) 0.0104(12) -0.0133(11)
O1A 0.0227(19) 0.073(3) 0.0359(15) -0.0118(17) 0.0029(13) -0.0144(18)
C18 0.0214(11) 0.0240(12) 0.0305(12) 0.0012(10) 0.0044(9) 0.0008(9)
C11 0.0204(11) 0.0387(15) 0.0269(12) 0.0027(11) 0.0036(9) -0.0018(10)
C10 0.0185(11) 0.0388(14) 0.0275(12) 0.0007(11) 0.0045(9) -0.0011(10)
C9 0.0226(12) 0.0320(14) 0.0274(12) 0.0018(11) 0.0039(9) -0.0022(10)
C20 0.0260(12) 0.0302(14) 0.0292(13) 0.0024(11) 0.0051(10) 0.0005(10)
C12 0.0269(13) 0.0475(17) 0.0272(13) -0.0019(12) 0.0061(10) 0.0007(12)
C5A 0.0208(15) 0.050(3) 0.0231(14) -0.0004(17) 0.0038(11) 0.0005(17)
C6A 0.0239(15) 0.053(3) 0.0317(17) 0.0039(19) 0.0027(12) 0.0030(19)
C7A 0.0184(16) 0.066(3) 0.0277(18) 0.005(2) -0.0019(13) 0.001(2)
C2A 0.022(2) 0.052(3) 0.0218(15) 0.0004(16) 0.0020(14) -0.0050(17)
C3A 0.019(2) 0.050(2) 0.0291(15) -0.0040(15) 0.0074(16) 0.0013(17)
C4A 0.0176(18) 0.053(2) 0.0270(13) -0.0040(14) 0.0043(15) -0.0023(16)
C15 0.0234(12) 0.0569(18) 0.0263(13) 0.0002(12) 0.0035(10) 0.0042(12)
C23 0.0309(13) 0.0345(14) 0.0281(13) 0.0039(11) 0.0038(10) 0.0061(11)
C19 0.0501(17) 0.0266(14) 0.0296(13) -0.0019(11) 0.0097(12) -0.0002(12)
C13 0.0287(13) 0.0540(18) 0.0332(14) -0.0006(13) 0.0120(11) 0.0077(12)
C8 0.0239(12) 0.0467(16) 0.0256(12) -0.0008(11) 0.0055(10) 0.0059(11)
C21 0.0338(15) 0.0460(17) 0.0341(14) 0.0112(13) 0.0083(11) -0.0031(13)
C16 0.0320(14) 0.065(2) 0.0263(13) 0.0062(13) 0.0019(11) 0.0070(14)
C14 0.0265(13) 0.067(2) 0.0351(15) 0.0037(14) 0.0053(11) 0.0154(13)
C30A 0.0363(19) 0.036(2) 0.0310(15) 0.0051(15) 0.0025(12) 0.0009(18)
C31A 0.035(2) 0.039(3) 0.0419(18) 0.0100(17) 0.0037(15) -0.0013(17)
C24A 0.030(4) 0.0267(16) 0.039(2) -0.0005(14) 0.007(3) 0.000(2)
C25A 0.058(5) 0.040(3) 0.124(6) 0.013(3) 0.032(4) -0.008(3)
C26A 0.085(5) 0.036(3) 0.125(6) 0.011(3) 0.036(4) -0.013(3)
C27A 0.108(5) 0.024(2) 0.102(5) 0.003(3) 0.023(5) 0.010(4)
C28A 0.090(5) 0.039(3) 0.148(8) 0.021(4) 0.023(5) 0.024(3)
C29A 0.055(4) 0.038(3) 0.124(6) 0.019(3) 0.016(3) 0.009(3)
C35A 0.075(3) 0.050(3) 0.0331(16) 0.0070(19) 0.0102(16) 0.018(2)
C17 0.059(2) 0.103(3) 0.050(2) 0.013(2) 0.0215(16) 0.051(2)
C32A 0.049(2) 0.053(3) 0.048(2) 0.020(2) -0.0022(18) 0.004(2)
C1A 0.026(2) 0.097(4) 0.032(2) -0.008(2) 0.0045(16) -0.022(3)
C22 0.068(3) 0.065(3) 0.124(4) 0.038(3) 0.003(3) -0.032(2)
C34A 0.108(4) 0.073(4) 0.0307(18) 0.003(2) 0.009(2) 0.020(3)
C33A 0.092(4) 0.067(4) 0.034(2) 0.019(2) -0.005(2) 0.003(3)
C24B 0.030(4) 0.0267(16) 0.039(2) -0.0005(14) 0.007(3) 0.000(2)
C25B 0.058(5) 0.040(3) 0.124(6) 0.013(3) 0.032(4) -0.008(3)
C26B 0.085(5) 0.036(3) 0.125(6) 0.011(3) 0.036(4) -0.013(3)
C27B 0.108(5) 0.024(2) 0.102(5) 0.003(3) 0.023(5) 0.010(4)
C28B 0.090(5) 0.039(3) 0.148(8) 0.021(4) 0.023(5) 0.024(3)
C29B 0.055(4) 0.038(3) 0.124(6) 0.019(3) 0.016(3) 0.009(3)
O1B 0.040(7) 0.059(8) 0.048(6) 0.001(5) -0.012(5) -0.009(6)
C1B 0.031(11) 0.070(14) 0.038(8) -0.008(9) -0.005(7) -0.006(8)
C5B 0.0208(15) 0.050(3) 0.0231(14) -0.0004(17) 0.0038(11) 0.0005(17)
C6B 0.0239(15) 0.053(3) 0.0317(17) 0.0039(19) 0.0027(12) 0.0030(19)
C7B 0.0184(16) 0.066(3) 0.0277(18) 0.005(2) -0.0019(13) 0.001(2)
C2B 0.022(2) 0.052(3) 0.0218(15) 0.0004(16) 0.0020(14) -0.0050(17)
C3B 0.019(2) 0.050(2) 0.0291(15) -0.0040(15) 0.0074(16) 0.0013(17)
C4B 0.0176(18) 0.053(2) 0.0270(13) -0.0040(14) 0.0043(15) -0.0023(16)
C30B 0.0363(19) 0.036(2) 0.0310(15) 0.0051(15) 0.0025(12) 0.0009(18)
C35B 0.075(3) 0.050(3) 0.0331(16) 0.0070(19) 0.0102(16) 0.018(2)
C34B 0.108(4) 0.073(4) 0.0307(18) 0.003(2) 0.009(2) 0.020(3)
C33B 0.092(4) 0.067(4) 0.034(2) 0.019(2) -0.005(2) 0.003(3)
C32B 0.049(2) 0.053(3) 0.048(2) 0.020(2) -0.0022(18) 0.004(2)
C31B 0.035(2) 0.039(3) 0.0419(18) 0.0100(17) 0.0037(15) -0.0013(17)

loop_
_atom_type_symbol
_atom_type_description
_atom_type_scat_dispersion_real
_atom_type_scat_dispersion_imag
_atom_type_scat_source
C C 0.0181 0.0091 'International Tables Vol C Tables 4.2.6.8 and 6.1.1.4'
H H 0.0000 0.0000 'International Tables Vol C Tables 4.2.6.8 and 6.1.1.4'
N N 0.0311 0.0180 'International Tables Vol C Tables 4.2.6.8 and 6.1.1.4'
O O 0.0492 0.0322 'International Tables Vol C Tables 4.2.6.8 and 6.1.1.4'

loop_
_geom_angle_atom_site_label_1
_geom_angle_atom_site_label_2
_geom_angle_atom_site_label_3
_geom_angle
C11 O5 C16 117.3(2)
C18 O4 H4 109.5
C15 O2 C8 108.21(19)
C19 O3 C9 106.49(19)
C13 O6 C17 117.3(2)
C19 N1 C18 107.2(2)
C21 O8 C22 114.5(3)
C2A O1A C1A 117.8(4)
O4 C18 N1 110.52(19)
O4 C18 C9 114.0(2)
O4 C18 C20 109.1(2)
N1 C18 C9 105.33(19)
N1 C18 C20 112.8(2)
C20 C18 C9 105.12(19)
O5 C11 C10 115.6(2)
O5 C11 C12 125.1(2)
C12 C11 C10 119.3(2)
C11 C10 C9 130.6(2)
C15 C10 C11 119.2(2)
C15 C10 C9 110.2(2)
O3 C9 C18 102.65(19)
O3 C9 C10 111.5(2)
O3 C9 C8 115.8(2)
C18 C9 C8 106.96(19)
C10 C9 C18 119.3(2)
C10 C9 C8 101.2(2)
C18 C20 H20 107.7
C23 C20 C18 103.55(19)
C23 C20 H20 107.7
C21 C20 C18 111.3(2)
C21 C20 H20 107.7
C21 C20 C23 118.3(2)
C11 C12 H12 120.4
C11 C12 C13 119.3(2)
C13 C12 H12 120.4
C6A C5A C4A 120.0
C6A C5A C8 118.72(18)
C4A C5A C8 121.26(18)
C5A C6A H6A 120.0
C7A C6A C5A 120.0
C7A C6A H6A 120.0
C6A C7A H7A 120.0
C6A C7A C2A 120.0
C2A C7A H7A 120.0
O1A C2A C7A 124.9(2)
O1A C2A C3A 115.1(2)
C3A C2A C7A 120.0
C2A C3A H3A 120.0
C2A C3A C4A 120.0
C4A C3A H3A 120.0
C5A C4A H4A 120.0
C3A C4A C5A 120.0
C3A C4A H4A 120.0
O2 C15 C10 113.3(2)
O2 C15 C14 122.8(2)
C10 C15 C14 123.9(2)
C20 C23 H23 106.1
C20 C23 H23A 110.5
C20 C23 C8 103.3(2)
C20 C23 C30B 117.5(6)
C8 C23 H23 106.1
C8 C23 H23A 110.5
C30A C23 C20 118.0(3)
C30A C23 H23 106.1
C30A C23 C8 116.3(3)
C30B C23 H23A 110.5
C30B C23 C8 104.1(8)
O3 C19 C24A 123.3(3)
O3 C19 C24B 103.1(3)
N1 C19 O3 118.4(2)
N1 C19 C24A 118.4(3)
N1 C19 C24B 138.2(3)
O6 C13 C12 113.7(2)
O6 C13 C14 123.8(3)
C14 C13 C12 122.5(3)
O2 C8 C9 106.05(19)
O2 C8 C5A 109.8(2)
O2 C8 C23 107.5(2)
C5A C8 C9 114.4(2)
C5A C8 C23 116.8(2)
C23 C8 C9 101.44(19)
C5B C8 O2 99.5(6)
C5B C8 C9 126.7(6)
C5B C8 C23 114.3(7)
O7 C21 O8 123.3(3)
O7 C21 C20 123.0(3)
O8 C21 C20 113.7(2)
O5 C16 H16A 109.5
O5 C16 H16B 109.5
O5 C16 H16C 109.5
H16A C16 H16B 109.5
H16A C16 H16C 109.5
H16B C16 H16C 109.5
C15 C14 H14 122.0
C13 C14 C15 116.0(3)
C13 C14 H14 122.0
C31A C30A C23 120.1(4)
C35A C30A C23 121.9(4)
C35A C30A C31A 117.9(3)
C30A C31A H31A 119.4
C32A C31A C30A 121.2(4)
C32A C31A H31A 119.4
C25A C24A C19 117.1(3)
C25A C24A C29A 120.0
C29A C24A C19 122.9(3)
C24A C25A H25A 120.0
C26A C25A C24A 120.0
C26A C25A H25A 120.0
C25A C26A H26A 120.0
C27A C26A C25A 120.0
C27A C26A H26A 120.0
C26A C27A H27A 120.0
C28A C27A C26A 120.0
C28A C27A H27A 120.0
C27A C28A H28A 120.0
C27A C28A C29A 120.0
C29A C28A H28A 120.0
C24A C29A H29A 120.0
C28A C29A C24A 120.0
C28A C29A H29A 120.0
C30A C35A H35A 119.7
C30A C35A C34A 120.6(4)
C34A C35A H35A 119.7
O6 C17 H17A 109.5
O6 C17 H17B 109.5
O6 C17 H17C 109.5
H17A C17 H17B 109.5
H17A C17 H17C 109.5
H17B C17 H17C 109.5
C31A C32A H32A 119.7
C33A C32A C31A 120.5(4)
C33A C32A H32A 119.7
O1A C1A H1AA 109.5
O1A C1A H1AB 109.5
O1A C1A H1AC 109.5
H1AA C1A H1AB 109.5
H1AA C1A H1AC 109.5
H1AB C1A H1AC 109.5
O8 C22 H22A 109.5
O8 C22 H22B 109.5
O8 C22 H22C 109.5
H22A C22 H22B 109.5
H22A C22 H22C 109.5
H22B C22 H22C 109.5
C35A C34A H34A 119.9
C33A C34A C35A 120.1(4)
C33A C34A H34A 119.9
C32A C33A C34A 119.6(4)
C32A C33A H33A 120.2
C34A C33A H33A 120.2
C25B C24B C19 127.6(4)
C25B C24B C29B 120.0
C29B C24B C19 112.4(4)
C24B C25B H25B 120.0
C26B C25B C24B 120.0
C26B C25B H25B 120.0
C25B C26B H26B 120.0
C25B C26B C27B 120.0
C27B C26B H26B 120.0
C26B C27B H27B 120.0
C28B C27B C26B 120.0
C28B C27B H27B 120.0
C27B C28B H28B 120.0
C27B C28B C29B 120.0
C29B C28B H28B 120.0
C24B C29B H29B 120.0
C28B C29B C24B 120.0
C28B C29B H29B 120.0
C1B O1B C2B 116.0(15)
O1B C1B H1BA 109.5
O1B C1B H1BB 109.5
O1B C1B H1BC 109.5
H1BA C1B H1BB 109.5
H1BA C1B H1BC 109.5
H1BB C1B H1BC 109.5
C6B C5B C8 123.9(8)
C6B C5B C4B 120.0
C4B C5B C8 115.7(8)
C5B C6B H6B 120.0
C5B C6B C7B 120.0
C7B C6B H6B 120.0
C6B C7B H7B 120.0
C2B C7B C6B 120.0
C2B C7B H7B 120.0
O1B C2B C7B 115.3(10)
O1B C2B C3B 124.7(10)
C3B C2B C7B 120.0
C2B C3B H3B 120.0
C2B C3B C4B 120.0
C4B C3B H3B 120.0
C5B C4B H4B 120.0
C3B C4B C5B 120.0
C3B C4B H4B 120.0
C35B C30B C23 125.0(10)
C35B C30B C31B 120.0
C31B C30B C23 115.0(10)
C30B C35B H35B 120.0
C34B C35B C30B 120.0
C34B C35B H35B 120.0
C35B C34B H34B 120.0
C35B C34B C33B 120.0
C33B C34B H34B 120.0
C34B C33B H33B 120.0
C34B C33B C32B 120.0
C32B C33B H33B 120.0
C33B C32B H32B 120.0
C33B C32B C31B 120.0
C31B C32B H32B 120.0
C30B C31B H31B 120.0
C32B C31B C30B 120.0
C32B C31B H31B 120.0

loop_
_geom_bond_atom_site_label_1
_geom_bond_atom_site_label_2
_geom_bond_distance
O5 C11 1.368(3)
O5 C16 1.432(3)
O4 H4 0.8200
O4 C18 1.402(3)
O2 C15 1.362(3)
O2 C8 1.461(3)
O3 C9 1.450(3)
O3 C19 1.373(3)
O7 C21 1.199(4)
O6 C13 1.364(3)
O6 C17 1.423(4)
N1 C18 1.457(3)
N1 C19 1.264(4)
O8 C21 1.330(4)
O8 C22 1.455(4)
O1A C2A 1.366(5)
O1A C1A 1.430(5)
C18 C9 1.562(3)
C18 C20 1.552(3)
C11 C10 1.398(3)
C11 C12 1.386(4)
C10 C9 1.486(4)
C10 C15 1.371(4)
C9 C8 1.576(3)
C20 H20 0.9800
C20 C23 1.529(3)
C20 C21 1.505(4)
C12 H12 0.9300
C12 C13 1.403(4)
C5A C6A 1.3900
C5A C4A 1.3900
C5A C8 1.548(3)
C6A H6A 0.9300
C6A C7A 1.3900
C7A H7A 0.9300
C7A C2A 1.3900
C2A C3A 1.3900
C3A H3A 0.9300
C3A C4A 1.3900
C4A H4A 0.9300
C15 C14 1.383(4)
C23 H23 0.9800
C23 H23A 0.9800
C23 C8 1.566(4)
C23 C30A 1.508(5)
C23 C30B 1.540(10)
C19 C24A 1.498(4)
C19 C24B 1.458(5)
C13 C14 1.384(4)
C8 C5B 1.452(9)
C16 H16A 0.9600
C16 H16B 0.9600
C16 H16C 0.9600
C14 H14 0.9300
C30A C31A 1.392(5)
C30A C35A 1.385(5)
C31A H31A 0.9300
C31A C32A 1.388(5)
C24A C25A 1.3900
C24A C29A 1.3900
C25A H25A 0.9300
C25A C26A 1.3900
C26A H26A 0.9300
C26A C27A 1.3900
C27A H27A 0.9300
C27A C28A 1.3900
C28A H28A 0.9300
C28A C29A 1.3900
C29A H29A 0.9300
C35A H35A 0.9300
C35A C34A 1.398(6)
C17 H17A 0.9600
C17 H17B 0.9600
C17 H17C 0.9600
C32A H32A 0.9300
C32A C33A 1.360(7)
C1A H1AA 0.9600
C1A H1AB 0.9600
C1A H1AC 0.9600
C22 H22A 0.9600
C22 H22B 0.9600
C22 H22C 0.9600
C34A H34A 0.9300
C34A C33A 1.387(7)
C33A H33A 0.9300
C24B C25B 1.3900
C24B C29B 1.3900
C25B H25B 0.9300
C25B C26B 1.3900
C26B H26B 0.9300
C26B C27B 1.3900
C27B H27B 0.9300
C27B C28B 1.3900
C28B H28B 0.9300
C28B C29B 1.3900
C29B H29B 0.9300
O1B C1B 1.35(3)
O1B C2B 1.373(14)
C1B H1BA 0.9600
C1B H1BB 0.9600
C1B H1BC 0.9600
C5B C6B 1.3900
C5B C4B 1.3900
C6B H6B 0.9300
C6B C7B 1.3900
C7B H7B 0.9300
C7B C2B 1.3900
C2B C3B 1.3900
C3B H3B 0.9300
C3B C4B 1.3900
C4B H4B 0.9300
C30B C35B 1.3900
C30B C31B 1.3900
C35B H35B 0.9300
C35B C34B 1.3900
C34B H34B 0.9300
C34B C33B 1.3900
C33B H33B 0.9300
C33B C32B 1.3900
C32B H32B 0.9300
C32B C31B 1.3900
C31B H31B 0.9300

loop_
_publcif_info_datablock.id
_publcif_info_datablock.publ_exptl
_publcif_info_datablock.publ_geom
_publcif_info_datablock.structure
{0d6253a4-724b-4c18-b8aa-bc30ae16e73b} y y y
